data_7048227
loop_
_publ_author_name
'Carmona-Negr\'on, Jos\'e A'
'Santana, Alberto'
'Rheingold, Arnold L.'
'Mel\'endez, Enrique'

_publ_section_title
;
 Synthesis, structure, docking and cytotoxic studies of ferrocene-hormone
 conjugates for hormone-dependent breast cancer application.
;
_journal_issue 18
_journal_name_full 'Dalton transactions (Cambridge, England : 2003)'
_journal_page_first 5952
_journal_page_last 5964
_journal_paper_doi 10.1039/c8dt01856a
_journal_volume 48
_journal_year 2019
_chemical_absolute_configuration ad
_chemical_formula_moiety 'C29 H32 Fe O2'
_chemical_formula_sum 'C29 H32 Fe O2'
_chemical_formula_weight 468.39
_space_group_crystal_system monoclinic
_space_group_IT_number 4
_space_group_name_Hall 'P 2yb'
_space_group_name_H-M_alt 'P 1 21 1'
_symmetry_space_group_name_Hall 'P 2yb'
_symmetry_space_group_name_H-M 'P 1 21 1'
_atom_sites_solution_hydrogens geom
_atom_sites_solution_primary dual
_audit_creation_date 2017-08-29
_audit_creation_method
;
Olex2 1.2
(compiled 2017.08.10 svn.r3458 for OlexSys, GUI svn.r5381)
;
_audit_update_record
;
2018-05-08 deposited with the CCDC.
2018-11-22 downloaded from the CCDC.
;
_cell_angle_alpha 90
_cell_angle_beta 91.420(7)
_cell_angle_gamma 90
_cell_formula_units_Z 2
_cell_length_a 7.5702(18)
_cell_length_b 12.041(3)
_cell_length_c 12.814(3)
_cell_measurement_reflns_used 1813
_cell_measurement_temperature 100
_cell_measurement_theta_max 23.838
_cell_measurement_theta_min 2.321
_cell_volume 1167.7(5)
_computing_cell_refinement 'SAINT v8.34A (Bruker, 2013)'
_computing_data_collection 'APEX2 v2013.6-2 (Bruker, 2013)'
_computing_data_reduction 'SAINT v8.34A (Bruker, 2013)'
_computing_molecular_graphics 'Olex2 (Dolomanov et al., 2009)'
_computing_publication_material 'Olex2 (Dolomanov et al., 2009)'
_computing_structure_refinement 'ShelXL (Sheldrick, 2015)'
_computing_structure_solution 'ShelXT (Sheldrick, 2015)'
_diffrn_ambient_temperature 100.0
_diffrn_detector 'Bruker APEX-II CCD'
_diffrn_detector_area_resol_mean 7.9
_diffrn_detector_type 'CCD Area Detector'
_diffrn_measured_fraction_theta_full 0.996
_diffrn_measured_fraction_theta_max 0.993
_diffrn_measurement_device 'Kappa Four-Circle Diffractometer'
_diffrn_measurement_device_type 'Bruker APEX-II CCD'
_diffrn_measurement_method '\f and \w scans'
_diffrn_radiation_monochromator 'Double Bounce Multilayer Mirrors'
_diffrn_radiation_probe x-ray
_diffrn_radiation_type MoK\a
_diffrn_radiation_wavelength 0.71073
_diffrn_reflns_av_R_equivalents 0.0498
_diffrn_reflns_av_unetI/netI 0.1129
_diffrn_reflns_Laue_measured_fraction_full 0.996
_diffrn_reflns_Laue_measured_fraction_max 0.993
_diffrn_reflns_limit_h_max 5
_diffrn_reflns_limit_h_min -9
_diffrn_reflns_limit_k_max 14
_diffrn_reflns_limit_k_min -14
_diffrn_reflns_limit_l_max 15
_diffrn_reflns_limit_l_min -15
_diffrn_reflns_number 7239
_diffrn_reflns_point_group_measured_fraction_full 0.955
_diffrn_reflns_point_group_measured_fraction_max 0.947
_diffrn_reflns_theta_full 25.242
_diffrn_reflns_theta_max 25.458
_diffrn_reflns_theta_min 1.590
_diffrn_source 'Micro Focus Rotating Anode'
_diffrn_source_type 'Bruker TXS'
_diffrn_standards_number 0
_exptl_absorpt_coefficient_mu 0.669
_exptl_absorpt_correction_T_max 0.0916
_exptl_absorpt_correction_T_min 0.0592
_exptl_absorpt_correction_type multi-scan
_exptl_absorpt_process_details
;
SADABS-2014/4 (Bruker,2014/4) was used for absorption correction.
wR2(int) was 0.1206 before and 0.0612 after correction.
The Ratio of minimum to maximum transmission is 0.6463.
The \l/2 correction factor is 0.00150.
;
_exptl_crystal_colour yellow
_exptl_crystal_colour_primary yellow
_exptl_crystal_density_diffrn 1.332
_exptl_crystal_description plate
_exptl_crystal_F_000 496
_exptl_crystal_size_max 0.35
_exptl_crystal_size_mid 0.35
_exptl_crystal_size_min 0.05
_refine_diff_density_max 0.531
_refine_diff_density_min -0.405
_refine_diff_density_rms 0.076
_refine_ls_abs_structure_details
;
 Flack x determined using 1002 quotients [(I+)-(I-)]/[(I+)+(I-)]
 (Parsons, Flack and Wagner, Acta Cryst. B69 (2013) 249-259).
;
_refine_ls_abs_structure_Flack 0.08(2)
_refine_ls_extinction_method none
_refine_ls_goodness_of_fit_ref 1.030
_refine_ls_hydrogen_treatment constr
_refine_ls_matrix_type full
_refine_ls_number_parameters 273
_refine_ls_number_reflns 4105
_refine_ls_number_restraints 1
_refine_ls_restrained_S_all 1.030
_refine_ls_R_factor_all 0.0965
_refine_ls_R_factor_gt 0.0657
_refine_ls_shift/su_max 0.000
_refine_ls_shift/su_mean 0.000
_refine_ls_structure_factor_coef Fsqd
_refine_ls_weighting_details 'w=1/[\s^2^(Fo^2^)+(0.0508P)^2^+0.4541P] where P=(Fo^2^+2Fc^2^)/3'
_refine_ls_weighting_scheme calc
_refine_ls_wR_factor_gt 0.1263
_refine_ls_wR_factor_ref 0.1381
_reflns_Friedel_coverage 0.812
_reflns_Friedel_fraction_full 0.909
_reflns_Friedel_fraction_max 0.895
_reflns_number_gt 3083
_reflns_number_total 4105
_reflns_threshold_expression 'I > 2\s(I)'
_cod_data_source_file c8dt01856a2.cif
_cod_data_source_block emel_jc_15_0m_a
_cod_depositor_comments
;
The following automatic conversions were performed:

'_diffrn_radiation_probe' value 'X-ray' changed to 'x-ray' according
to
/home/data/users/saulius/crontab/automatic-downloads/rss-feeds/RSC/lib/dictionaries/cif_core.dic
dictionary named 'cif_core.dic' version 2.4.2 from 2011-04-26.

Automatic conversion script
Id: cif_fix_values 4973 2017-02-22 13:04:09Z antanas 

 Adding full bibliography for 7048224--7048229.cif.
;
_cod_database_code 7048227
_shelx_shelxl_version_number 2016/4
_shelx_space_group_comment
;
The symmetry employed for this shelxl refinement is uniquely defined
by the following loop, which should always be used as a source of
symmetry information in preference to the above space-group names.
They are only intended as comments.
;
_shelx_estimated_absorpt_t_max 0.967
_shelx_estimated_absorpt_t_min 0.799
_olex2_refinement_description
;
1. Fixed Uiso
 At 1.2 times of:
  All C(H) groups, All C(H,H) groups
 At 1.5 times of:
  All C(H,H,H) groups, All O(H) groups
2. Uiso/Uaniso restraints and constraints
Uanis(C7) = Uanis(C12)
Uanis(C29) = Uanis(C25)
Uanis(C29) = Uanis(C26)
3.a Ternary CH refined with riding coordinates:
 C8(H8), C9(H9), C14(H14), C16(H16)
3.b Secondary CH2 refined with riding coordinates:
 C6(H6A,H6B), C7(H7A,H7B), C11(H11A,H11B), C12(H12A,H12B), C15(H15A,H15B),
 C19(H19A,H19B)
3.c Aromatic/amide H refined with riding coordinates:
 C1(H1A), C2(H2), C4(H4), C21(H21), C22(H22), C23(H23), C24(H24), C25(H25),
 C26(H26), C27(H27), C28(H28), C29(H29)
3.d Idealised Me refined as rotating group:
 C18(H18A,H18B,H18C)
3.e Idealised tetrahedral OH refined as rotating group:
 O1(H1)
;
_olex2_submission_original_sample_id EMEL_JC_15
_olex2_submission_special_instructions 'No special instructions were received'

loop_
_space_group_symop_operation_xyz
'x, y, z'
'-x, y+1/2, -z'

loop_
_atom_site_label
_atom_site_type_symbol
_atom_site_fract_x
_atom_site_fract_y
_atom_site_fract_z
_atom_site_U_iso_or_equiv
_atom_site_adp_type
_atom_site_occupancy
_atom_site_site_symmetry_order
_atom_site_calc_flag
_atom_site_refinement_flags_posn
Fe1 Fe 0.84006(13) 0.08402(11) 0.55484(9) 0.0286(3) Uani 1 1 d .
O1 O 0.1434(6) 1.0674(5) 0.8968(4) 0.0289(14) Uani 1 1 d .
H1 H 0.222238 1.108983 0.873468 0.043 Uiso 1 1 calc GR
O2 O 0.4489(7) 0.1867(5) 0.8682(4) 0.0301(14) Uani 1 1 d .
C1 C 0.1192(10) 0.7674(7) 0.9053(6) 0.0229(19) Uani 1 1 d .
H1A H 0.034249 0.712869 0.922981 0.027 Uiso 1 1 calc R
C2 C 0.0704(10) 0.8778(7) 0.9091(6) 0.026(2) Uani 1 1 d .
H2 H -0.046615 0.897700 0.926637 0.031 Uiso 1 1 calc R
C3 C 0.1934(11) 0.9597(7) 0.8870(6) 0.025(2) Uani 1 1 d .
C4 C 0.3589(10) 0.9276(7) 0.8544(6) 0.0230(19) Uani 1 1 d .
H4 H 0.441644 0.982659 0.834908 0.028 Uiso 1 1 calc R
C5 C 0.4059(11) 0.8162(8) 0.8498(6) 0.023(2) Uani 1 1 d .
C6 C 0.5863(10) 0.7871(7) 0.8086(7) 0.0236(19) Uani 1 1 d .
H6A H 0.673273 0.842495 0.834939 0.028 Uiso 1 1 calc R
H6B H 0.581707 0.792384 0.731511 0.028 Uiso 1 1 calc R
C7 C 0.6501(10) 0.6716(6) 0.8397(6) 0.0219(14) Uani 1 1 d .
H7A H 0.754815 0.651546 0.798878 0.026 Uiso 1 1 calc R
H7B H 0.685005 0.670801 0.914651 0.026 Uiso 1 1 calc R
C8 C 0.5033(8) 0.5877(9) 0.8191(5) 0.0216(15) Uani 1 1 d .
H8 H 0.464369 0.592300 0.744125 0.026 Uiso 1 1 calc R
C9 C 0.3457(9) 0.6122(6) 0.8877(6) 0.0211(19) Uani 1 1 d .
H9 H 0.390753 0.604075 0.961377 0.025 Uiso 1 1 calc R
C10 C 0.2867(11) 0.7316(7) 0.8771(6) 0.021(2) Uani 1 1 d .
C11 C 0.1957(10) 0.5270(6) 0.8748(7) 0.0227(19) Uani 1 1 d .
H11A H 0.101985 0.544534 0.924747 0.027 Uiso 1 1 calc R
H11B H 0.143590 0.533054 0.803376 0.027 Uiso 1 1 calc R
C12 C 0.2595(11) 0.4077(7) 0.8932(7) 0.0219(14) Uani 1 1 d .
H12A H 0.296410 0.398404 0.967357 0.026 Uiso 1 1 calc R
H12B H 0.161323 0.355368 0.877951 0.026 Uiso 1 1 calc R
C13 C 0.4145(11) 0.3809(7) 0.8236(7) 0.0200(19) Uani 1 1 d .
C14 C 0.5611(10) 0.4687(6) 0.8437(7) 0.0228(19) Uani 1 1 d .
H14 H 0.585700 0.467144 0.920770 0.027 Uiso 1 1 calc R
C15 C 0.7252(10) 0.4156(6) 0.7941(6) 0.0222(18) Uani 1 1 d .
H15A H 0.718558 0.420195 0.716930 0.027 Uiso 1 1 calc R
H15B H 0.835936 0.451063 0.819833 0.027 Uiso 1 1 calc R
C16 C 0.7113(10) 0.2941(6) 0.8322(6) 0.0210(18) Uani 1 1 d .
H16 H 0.766342 0.292435 0.903967 0.025 Uiso 1 1 calc R
C17 C 0.5137(10) 0.2749(6) 0.8459(6) 0.0205(18) Uani 1 1 d .
C18 C 0.3558(10) 0.3725(6) 0.7082(6) 0.0233(18) Uani 1 1 d .
H18A H 0.265977 0.314281 0.700019 0.035 Uiso 1 1 calc GR
H18B H 0.457856 0.354017 0.665937 0.035 Uiso 1 1 calc GR
H18C H 0.306036 0.443716 0.684994 0.035 Uiso 1 1 calc GR
C19 C 0.8045(10) 0.2052(7) 0.7702(6) 0.027(2) Uani 1 1 d .
H19A H 0.930069 0.226641 0.764233 0.033 Uiso 1 1 calc R
H19B H 0.801111 0.134765 0.809940 0.033 Uiso 1 1 calc R
C20 C 0.7295(10) 0.1843(7) 0.6626(6) 0.025(2) Uani 1 1 d .
C21 C 0.6097(9) 0.1000(9) 0.6331(7) 0.033(2) Uani 1 1 d .
H21 H 0.559725 0.047755 0.679419 0.039 Uiso 1 1 calc R
C22 C 0.5746(10) 0.1047(8) 0.5240(7) 0.035(2) Uani 1 1 d .
H22 H 0.500308 0.056166 0.484275 0.042 Uiso 1 1 calc R
C23 C 0.6715(11) 0.1954(8) 0.4860(7) 0.036(2) Uani 1 1 d .
H23 H 0.673997 0.218967 0.415306 0.043 Uiso 1 1 calc R
C24 C 0.7644(11) 0.2454(7) 0.5708(7) 0.030(2) Uani 1 1 d .
H24 H 0.837740 0.309200 0.566921 0.036 Uiso 1 1 calc R
C25 C 1.0828(12) 0.0393(7) 0.6134(8) 0.0423(14) Uani 1 1 d .
H25 H 1.140280 0.071100 0.672987 0.051 Uiso 1 1 calc R
C26 C 1.0967(10) 0.0769(11) 0.5095(6) 0.0423(14) Uani 1 1 d .
H26 H 1.165974 0.137849 0.487227 0.051 Uiso 1 1 calc R
C27 C 0.9925(12) 0.0100(8) 0.4457(7) 0.036(2) Uani 1 1 d .
H27 H 0.978730 0.016043 0.371984 0.043 Uiso 1 1 calc R
C28 C 0.9101(12) -0.0692(8) 0.5097(8) 0.040(3) Uani 1 1 d .
H28 H 0.828172 -0.124523 0.487245 0.048 Uiso 1 1 calc R
C29 C 0.9718(12) -0.0511(8) 0.6134(8) 0.0423(14) Uani 1 1 d .
H29 H 0.941884 -0.093946 0.672720 0.051 Uiso 1 1 calc R

loop_
_atom_site_aniso_label
_atom_site_aniso_U_11
_atom_site_aniso_U_22
_atom_site_aniso_U_33
_atom_site_aniso_U_23
_atom_site_aniso_U_13
_atom_site_aniso_U_12
Fe1 0.0219(5) 0.0280(7) 0.0359(7) -0.0048(7) -0.0001(5) 0.0046(7)
O1 0.024(3) 0.016(3) 0.047(3) 0.001(3) 0.002(3) 0.004(3)
O2 0.030(3) 0.020(4) 0.040(4) -0.001(3) 0.005(3) -0.003(3)
C1 0.017(4) 0.022(5) 0.030(5) -0.003(4) -0.001(4) -0.002(4)
C2 0.020(4) 0.026(5) 0.031(5) -0.004(4) 0.000(4) 0.005(4)
C3 0.026(4) 0.025(5) 0.025(5) 0.004(4) -0.006(4) 0.002(4)
C4 0.015(4) 0.016(4) 0.037(5) 0.003(4) 0.001(4) -0.002(4)
C5 0.020(5) 0.033(6) 0.017(5) 0.003(4) -0.002(4) -0.002(4)
C6 0.023(4) 0.014(4) 0.034(5) -0.002(4) 0.008(4) -0.005(4)
C7 0.021(3) 0.010(3) 0.035(4) 0.000(3) 0.002(3) -0.008(3)
C8 0.016(3) 0.020(4) 0.029(4) -0.002(5) -0.003(3) -0.005(5)
C9 0.020(4) 0.018(5) 0.025(4) -0.005(3) 0.000(3) 0.003(3)
C10 0.021(4) 0.014(4) 0.026(5) -0.006(4) -0.002(4) -0.001(4)
C11 0.022(4) 0.014(4) 0.032(5) -0.004(4) 0.003(4) -0.001(4)
C12 0.021(3) 0.010(3) 0.035(4) 0.000(3) 0.002(3) -0.008(3)
C13 0.019(4) 0.014(4) 0.027(5) 0.003(4) 0.002(4) -0.003(4)
C14 0.020(4) 0.017(4) 0.030(5) -0.001(4) -0.004(4) -0.005(4)
C15 0.018(4) 0.015(4) 0.033(5) -0.004(4) -0.004(4) -0.002(4)
C16 0.022(4) 0.011(4) 0.030(5) 0.000(3) 0.000(4) 0.002(4)
C17 0.023(4) 0.013(4) 0.026(5) -0.006(4) -0.001(4) -0.003(4)
C18 0.020(4) 0.016(4) 0.034(5) -0.005(4) -0.001(4) -0.001(4)
C19 0.023(4) 0.025(5) 0.033(5) 0.000(4) -0.004(4) 0.008(4)
C20 0.023(4) 0.020(5) 0.033(5) -0.004(4) 0.003(4) 0.010(4)
C21 0.021(4) 0.035(6) 0.044(5) 0.003(5) 0.009(4) 0.002(5)
C22 0.021(4) 0.041(7) 0.043(5) -0.012(5) -0.005(4) 0.005(5)
C23 0.034(5) 0.045(6) 0.030(5) 0.002(4) -0.005(4) 0.021(5)
C24 0.026(5) 0.024(5) 0.042(6) 0.000(4) 0.008(4) 0.008(4)
C25 0.031(3) 0.040(3) 0.056(4) -0.004(3) 0.004(3) 0.023(3)
C26 0.031(3) 0.040(3) 0.056(4) -0.004(3) 0.004(3) 0.023(3)
C27 0.035(5) 0.042(6) 0.030(5) -0.001(4) -0.001(4) 0.013(5)
C28 0.036(5) 0.028(6) 0.054(7) -0.014(5) -0.008(5) 0.012(5)
C29 0.031(3) 0.040(3) 0.056(4) -0.004(3) 0.004(3) 0.023(3)

loop_
_atom_type_symbol
_atom_type_description
_atom_type_scat_dispersion_real
_atom_type_scat_dispersion_imag
_atom_type_scat_source
C C 0.0033 0.0016 'International Tables Vol C Tables 4.2.6.8 and 6.1.1.4'
H H 0.0000 0.0000 'International Tables Vol C Tables 4.2.6.8 and 6.1.1.4'
Fe Fe 0.3463 0.8444 'International Tables Vol C Tables 4.2.6.8 and 6.1.1.4'
O O 0.0106 0.0060 'International Tables Vol C Tables 4.2.6.8 and 6.1.1.4'

loop_
_geom_angle_atom_site_label_1
_geom_angle_atom_site_label_2
_geom_angle_atom_site_label_3
_geom_angle
C20 Fe1 C21 40.4(4)
C20 Fe1 C22 69.0(3)
C20 Fe1 C23 68.8(3)
C20 Fe1 C24 40.8(3)
C20 Fe1 C25 106.8(3)
C20 Fe1 C26 129.0(4)
C20 Fe1 C27 167.4(4)
C20 Fe1 C29 115.4(4)
C21 Fe1 C22 40.5(3)
C21 Fe1 C26 166.7(3)
C23 Fe1 C21 67.5(4)
C23 Fe1 C22 40.3(4)
C23 Fe1 C24 40.6(3)
C23 Fe1 C25 151.9(4)
C23 Fe1 C26 119.6(4)
C23 Fe1 C27 110.5(4)
C23 Fe1 C29 168.2(4)
C24 Fe1 C21 67.4(4)
C24 Fe1 C22 68.1(4)
C24 Fe1 C25 117.9(4)
C24 Fe1 C26 109.9(4)
C24 Fe1 C27 130.6(4)
C24 Fe1 C29 149.2(4)
C25 Fe1 C21 128.1(4)
C25 Fe1 C22 166.2(4)
C25 Fe1 C26 40.5(3)
C25 Fe1 C27 67.5(4)
C25 Fe1 C29 39.4(4)
C26 Fe1 C22 152.0(3)
C27 Fe1 C21 151.9(4)
C27 Fe1 C22 119.2(3)
C27 Fe1 C26 39.5(4)
C27 Fe1 C29 67.9(4)
C28 Fe1 C20 149.1(4)
C28 Fe1 C21 117.6(4)
C28 Fe1 C22 108.7(4)
C28 Fe1 C23 130.3(4)
C28 Fe1 C24 169.0(4)
C28 Fe1 C25 67.8(4)
C28 Fe1 C26 67.7(5)
C28 Fe1 C27 40.8(4)
C28 Fe1 C29 40.9(4)
C29 Fe1 C21 108.0(4)
C29 Fe1 C22 129.4(4)
C29 Fe1 C26 67.2(4)
C2 C1 C10 123.5(8)
C1 C2 C3 119.7(8)
O1 C3 C2 117.9(7)
O1 C3 C4 123.5(7)
C4 C3 C2 118.6(8)
C3 C4 C5 121.1(8)
C4 C5 C6 118.1(8)
C4 C5 C10 121.4(8)
C10 C5 C6 120.4(8)
C5 C6 C7 113.7(7)
C8 C7 C6 109.7(7)
C7 C8 C9 110.5(7)
C7 C8 C14 112.5(6)
C9 C8 C14 106.6(7)
C8 C9 C11 113.3(6)
C10 C9 C8 111.4(7)
C10 C9 C11 114.2(6)
C1 C10 C5 115.6(8)
C1 C10 C9 122.6(8)
C5 C10 C9 121.4(7)
C12 C11 C9 112.3(6)
C13 C12 C11 110.6(7)
C12 C13 C14 108.5(7)
C12 C13 C18 111.6(7)
C17 C13 C12 117.1(7)
C17 C13 C14 101.2(6)
C17 C13 C18 104.9(7)
C18 C13 C14 113.2(7)
C8 C14 C13 113.9(6)
C8 C14 C15 122.1(7)
C15 C14 C13 103.2(6)
C16 C15 C14 101.5(6)
C17 C16 C15 104.7(6)
C19 C16 C15 117.7(7)
C19 C16 C17 115.0(6)
O2 C17 C13 125.9(7)
O2 C17 C16 124.4(7)
C13 C17 C16 109.6(6)
C20 C19 C16 115.5(6)
C19 C20 Fe1 124.9(5)
C21 C20 Fe1 70.3(5)
C21 C20 C19 126.5(8)
C21 C20 C24 106.5(7)
C24 C20 Fe1 69.9(5)
C24 C20 C19 127.0(8)
C20 C21 Fe1 69.3(4)
C20 C21 C22 109.9(8)
C22 C21 Fe1 70.2(4)
C21 C22 Fe1 69.3(4)
C23 C22 Fe1 69.2(5)
C23 C22 C21 106.6(8)
C22 C23 Fe1 70.5(5)
C22 C23 C24 108.5(8)
C24 C23 Fe1 69.7(5)
C20 C24 Fe1 69.3(5)
C23 C24 Fe1 69.7(5)
C23 C24 C20 108.5(8)
C26 C25 Fe1 69.9(5)
C29 C25 Fe1 70.4(5)
C29 C25 C26 108.3(9)
C25 C26 Fe1 69.6(5)
C27 C26 Fe1 70.1(5)
C27 C26 C25 108.5(10)
C26 C27 Fe1 70.3(5)
C26 C27 C28 107.7(9)
C28 C27 Fe1 68.4(5)
C27 C28 Fe1 70.8(5)
C27 C28 C29 107.6(8)
C29 C28 Fe1 70.8(5)
C25 C29 Fe1 70.2(6)
C25 C29 C28 108.0(9)
C28 C29 Fe1 68.3(5)

loop_
_geom_bond_atom_site_label_1
_geom_bond_atom_site_label_2
_geom_bond_distance
Fe1 C20 2.030(8)
Fe1 C21 2.042(8)
Fe1 C22 2.054(8)
Fe1 C23 2.037(8)
Fe1 C24 2.038(9)
Fe1 C25 2.040(9)
Fe1 C26 2.044(8)
Fe1 C27 2.041(9)
Fe1 C28 2.009(9)
Fe1 C29 2.042(9)
O1 C3 1.358(10)
O2 C17 1.207(9)
C1 C2 1.381(11)
C1 C10 1.395(11)
C2 C3 1.391(12)
C3 C4 1.385(11)
C4 C5 1.389(11)
C5 C6 1.518(11)
C5 C10 1.410(12)
C6 C7 1.522(10)
C7 C8 1.520(11)
C8 C9 1.528(10)
C8 C14 1.529(13)
C9 C10 1.512(10)
C9 C11 1.536(10)
C11 C12 1.533(10)
C12 C13 1.526(12)
C13 C14 1.550(11)
C13 C17 1.505(11)
C13 C18 1.537(11)
C14 C15 1.548(11)
C15 C16 1.547(11)
C16 C17 1.527(10)
C16 C19 1.518(10)
C19 C20 1.498(10)
C20 C21 1.406(12)
C20 C24 1.418(11)
C21 C22 1.418(11)
C22 C23 1.409(12)
C23 C24 1.414(12)
C25 C26 1.413(12)
C25 C29 1.376(13)
C26 C27 1.381(13)
C27 C28 1.413(13)
C28 C29 1.415(13)

loop_
_geom_hbond_atom_site_label_D
_geom_hbond_atom_site_label_H
_geom_hbond_atom_site_label_A
_geom_hbond_distance_DH
_geom_hbond_distance_HA
_geom_hbond_distance_DA
_geom_hbond_angle_DHA
_geom_hbond_site_symmetry_A
O1 H1 O2_$1 0.84 1.96 2.755(8) 158.3 1_565
